data_7709349
loop_
_publ_author_name
'Simon, Jasmin'
'Horstmann, Claudia'
'Mix, Andreas'
'Stammler, Anja'
'Oldengott, Jan'
'B\"ogge, Hartmut'
'Glaser, Thorsten'

_publ_section_title
;
 Evaluation of the Binding Mode of a Cytotoxic Dinuclear Nickel Complex to
 two Neighboring Phosphates of the DNA Backbone
;
_journal_name_full 'Dalton Transactions'
_journal_paper_doi 10.1039/D1DT03813C
_journal_year 2022
_chemical_formula_moiety 'C64 H65 N6 Ni2 O12 P2, C24 H20 B'
_chemical_formula_sum 'C88 H85 B N6 Ni2 O12 P2'
_chemical_formula_weight 1608.79
_space_group_crystal_system monoclinic
_space_group_IT_number 13
_space_group_name_Hall '-P 2yc'
_space_group_name_H-M_alt 'P 1 2/c 1'
_atom_sites_solution_hydrogens mixed
_atom_sites_solution_primary dual
_atom_sites_solution_secondary difmap
_audit_creation_date 2020-10-09
_audit_creation_method
;
Olex2 1.3-alpha
(compiled 2020.09.11 svn.r3730fd0d for OlexSys, GUI svn.r6159)
;
_audit_update_record
;
2021-04-23 deposited with the CCDC.	2022-01-24 downloaded from the CCDC.
;
_cell_angle_alpha 90
_cell_angle_beta 114.7046(12)
_cell_angle_gamma 90
_cell_formula_units_Z 2
_cell_length_a 18.9153(6)
_cell_length_b 13.8331(4)
_cell_length_c 16.2657(5)
_cell_measurement_reflns_used 9998
_cell_measurement_temperature 100(2)
_cell_measurement_theta_max 68.194
_cell_measurement_theta_min 3.195
_cell_volume 3866.5(2)
_computing_cell_refinement 'SAINT V8.40A (Bruker, 2019)'
_computing_data_collection 'APEX3 v2016.5-0 (Bruker AXS, 2016)'
_computing_data_reduction 'SAINT V8.40A (Bruker, 2019)'
_computing_molecular_graphics 'Olex2 1.3-alpha (Dolomanov et al., 2009)'
_computing_publication_material 'Olex2 1.3-alpha (Dolomanov et al., 2009)'
_computing_structure_refinement 'SHELXL 2018/3 (Sheldrick, 2015)'
_computing_structure_solution 'SHELXT 2018/1 (Sheldrick, 2015)'
_diffrn_ambient_temperature 100(2)
_diffrn_detector 'CCD area detector'
_diffrn_detector_area_resol_mean 7.9
_diffrn_detector_type 'Bruker APEX II area detector'
_diffrn_measured_fraction_theta_full 1.000
_diffrn_measured_fraction_theta_max 0.998
_diffrn_measurement_device '\k-geometry diffractometer'
_diffrn_measurement_device_type 'Bruker Kappa APEX Duo'
_diffrn_measurement_method '\w and \f scans'
_diffrn_radiation_monochromator 'QuazarTM Montel Multilayer optics'
_diffrn_radiation_probe x-ray
_diffrn_radiation_type CuK\a
_diffrn_radiation_wavelength 1.54178
_diffrn_reflns_av_R_equivalents 0.0337
_diffrn_reflns_av_unetI/netI 0.0223
_diffrn_reflns_Laue_measured_fraction_full 1.000
_diffrn_reflns_Laue_measured_fraction_max 0.998
_diffrn_reflns_limit_h_max 22
_diffrn_reflns_limit_h_min -22
_diffrn_reflns_limit_k_max 16
_diffrn_reflns_limit_k_min -16
_diffrn_reflns_limit_l_max 19
_diffrn_reflns_limit_l_min -19
_diffrn_reflns_number 44608
_diffrn_reflns_point_group_measured_fraction_full 1.000
_diffrn_reflns_point_group_measured_fraction_max 0.998
_diffrn_reflns_theta_full 67.679
_diffrn_reflns_theta_max 68.301
_diffrn_reflns_theta_min 2.571
_diffrn_source 'I\mS Incoatec Microfocus Source'
_diffrn_source_current 1.0
_diffrn_source_power 0.04969
_diffrn_source_type 'Bruker KAPPA APEX Duo'
_diffrn_source_voltage 49.69
_diffrn_standards_decay_% 0
_diffrn_standards_interval_count 0
_diffrn_standards_interval_time 0
_diffrn_standards_number 0
_exptl_absorpt_coefficient_mu 1.550
_exptl_absorpt_correction_T_max 0.7531
_exptl_absorpt_correction_T_min 0.6420
_exptl_absorpt_correction_type multi-scan
_exptl_absorpt_process_details
;
SADABS-2016/2 (Bruker,2016/2) was used for absorption correction.
wR2(int) was 0.0667 before and 0.0503 after correction.
The Ratio of minimum to maximum transmission is 0.8525.
The \l/2 correction factor is Not present.
;
_exptl_crystal_colour grey
_exptl_crystal_density_diffrn 1.382
_exptl_crystal_description block
_exptl_crystal_F_000 1684
_exptl_crystal_size_max 0.20
_exptl_crystal_size_mid 0.20
_exptl_crystal_size_min 0.16
_refine_diff_density_max 0.279
_refine_diff_density_min -0.362
_refine_diff_density_rms 0.041
_refine_ls_extinction_method none
_refine_ls_goodness_of_fit_ref 1.051
_refine_ls_hydrogen_treatment mixed
_refine_ls_matrix_type full
_refine_ls_number_parameters 514
_refine_ls_number_reflns 7090
_refine_ls_number_restraints 0
_refine_ls_restrained_S_all 1.051
_refine_ls_R_factor_all 0.0298
_refine_ls_R_factor_gt 0.0271
_refine_ls_shift/su_max 0.002
_refine_ls_shift/su_mean 0.000
_refine_ls_structure_factor_coef Fsqd
_refine_ls_weighting_details 'w=1/[\s^2^(Fo^2^)+(0.0316P)^2^+1.9547P] where P=(Fo^2^+2Fc^2^)/3'
_refine_ls_weighting_scheme calc
_refine_ls_wR_factor_gt 0.0704
_refine_ls_wR_factor_ref 0.0720
_reflns_Friedel_coverage 0.000
_reflns_number_gt 6497
_reflns_number_total 7090
_reflns_threshold_expression 'I > 2\s(I)'
_cod_data_source_file d1dt03813c2.cif
_cod_data_source_block g2716
_cod_depositor_comments
;
The following automatic conversions were performed:

data item '_diffrn_radiation_probe' value 'X-ray' was changed to
'x-ray' in accordance with the
/home/data/users/saulius/crontab/automatic-downloads/rss-feeds/RSC/lib/dictionaries/cif_core.dic
dictionary named 'cif_core.dic' version 2.4.2 last updated on
2011-04-26.

Automatic conversion script
Id: cif_fix_values 7556 2019-12-06 15:28:31Z antanas 
;
_cod_database_code 7709349
_shelx_shelxl_version_number 2018/3
_shelx_space_group_comment
;
The symmetry employed for this shelxl refinement is uniquely defined
by the following loop, which should always be used as a source of
symmetry information in preference to the above space-group names.
They are only intended as comments.
;
_shelx_estimated_absorpt_t_max 0.788
_shelx_estimated_absorpt_t_min 0.746
_olex2_refinement_description
;
1. Fixed Uiso
 At 1.2 times of:
  All C(H) groups, All C(H,H) groups
 At 1.5 times of:
  All C(H,H,H) groups
2.a Secondary CH2 refined with riding coordinates:
 C11(H11A,H11B), C12(H12A,H12B), C22(H22A,H22B)
2.b Aromatic/amide H refined with riding coordinates:
 C3(H3), C4(H4), C14(H14), C15(H15), C16(H16), C24(H24), C25(H25), C26(H26),
 C102(H102), C103(H103), C104(H104), C105(H105), C106(H106), C108(H108),
 C109(H109), C110(H110), C111(H111), C112(H112), C202(H202), C203(H203),
 C204(H204), C205(H205), C206(H206), C208(H208), C209(H209), C210(H210),
 C211(H211), C212(H212)
2.c Idealised Me refined as rotating group:
 C18(H18A,H18B,H18C), C28(H28A,H28B,H28C)
;
_olex2_submission_special_instructions 'No special instructions were received'

loop_
_space_group_symop_operation_xyz
'x, y, z'
'-x, y, -z+1/2'
'-x, -y, -z'
'x, -y, z-1/2'

loop_
_atom_site_label
_atom_site_type_symbol
_atom_site_fract_x
_atom_site_fract_y
_atom_site_fract_z
_atom_site_U_iso_or_equiv
_atom_site_adp_type
_atom_site_occupancy
_atom_site_site_symmetry_order
_atom_site_calc_flag
_atom_site_refinement_flags_posn
_atom_site_refinement_flags_adp
_atom_site_refinement_flags_occupancy
_atom_site_disorder_assembly
_atom_site_disorder_group
Ni1 Ni 0.84054(2) 0.28982(2) 0.72385(2) 0.01500(7) Uani 1 1 d . . . . .
P1 P 0.85050(2) 0.15669(2) 0.55782(2) 0.01643(8) Uani 1 1 d . . . . .
O1 O 0.93024(5) 0.36265(7) 0.70649(6) 0.01729(19) Uani 1 1 d . . . . .
H1 H 1.000000 0.349(3) 0.750000 0.069(10) Uiso 1 2 d S . P . .
O61 O 0.81405(5) 0.22685(7) 0.59718(6) 0.0202(2) Uani 1 1 d . . . . .
O62 O 0.92920(5) 0.11883(7) 0.61622(6) 0.0202(2) Uani 1 1 d . . . . .
O63 O 0.79534(5) 0.06362(7) 0.52027(6) 0.0199(2) Uani 1 1 d . . . . .
O64 O 0.84844(5) 0.20776(7) 0.46811(6) 0.0189(2) Uani 1 1 d . . . . .
O65 O 0.91929(6) 0.17601(7) 0.77528(7) 0.0184(2) Uani 1 1 d . . . . .
H65A H 0.9663(14) 0.1729(16) 0.8184(15) 0.045(6) Uiso 1 1 d . . . . .
H65B H 0.9241(13) 0.1490(16) 0.7300(16) 0.048(6) Uiso 1 1 d . . . . .
N1 N 0.75872(6) 0.39322(8) 0.65417(7) 0.0168(2) Uani 1 1 d . . . . .
N2 N 0.73744(7) 0.22258(8) 0.71819(8) 0.0181(2) Uani 1 1 d . . . . .
N3 N 0.85740(6) 0.38072(8) 0.83680(7) 0.0165(2) Uani 1 1 d . . . . .
C1 C 0.92873(8) 0.46068(10) 0.70281(9) 0.0172(3) Uani 1 1 d . . . . .
C2 C 0.85983(8) 0.50993(10) 0.65509(9) 0.0194(3) Uani 1 1 d . . . . .
C3 C 0.86140(9) 0.61224(10) 0.65683(10) 0.0237(3) Uani 1 1 d . . . . .
H3 H 0.814261 0.646706 0.625416 0.028 Uiso 1 1 calc R U . . .
C4 C 0.92847(9) 0.66298(10) 0.70221(10) 0.0260(3) Uani 1 1 d . . . . .
H4 H 0.927210 0.731642 0.701764 0.031 Uiso 1 1 calc R U . . .
C5 C 1.000000 0.61419(14) 0.750000 0.0221(4) Uani 1 2 d S T P . .
C6 C 1.000000 0.51136(14) 0.750000 0.0178(4) Uani 1 2 d S T P . .
C11 C 0.78620(8) 0.45615(10) 0.59910(9) 0.0201(3) Uani 1 1 d . . . . .
H11A H 0.744890 0.503431 0.565492 0.024 Uiso 1 1 calc R U . . .
H11B H 0.795202 0.415728 0.554154 0.024 Uiso 1 1 calc R U . . .
C12 C 0.68828(8) 0.33928(10) 0.59455(9) 0.0196(3) Uani 1 1 d . . . . .
H12A H 0.694738 0.315571 0.540667 0.023 Uiso 1 1 calc R U . . .
H12B H 0.642538 0.382755 0.573725 0.023 Uiso 1 1 calc R U . . .
C13 C 0.67511(8) 0.25496(10) 0.64514(9) 0.0193(3) Uani 1 1 d . . . . .
C14 C 0.60207(8) 0.21431(11) 0.61777(10) 0.0249(3) Uani 1 1 d . . . . .
H14 H 0.559465 0.237815 0.565666 0.030 Uiso 1 1 calc R U . . .
C15 C 0.59216(9) 0.13892(11) 0.66755(12) 0.0301(3) Uani 1 1 d . . . . .
H15 H 0.542730 0.108981 0.649510 0.036 Uiso 1 1 calc R U . . .
C16 C 0.65484(9) 0.10753(11) 0.74376(11) 0.0274(3) Uani 1 1 d . . . . .
H16 H 0.648598 0.056643 0.779390 0.033 Uiso 1 1 calc R U . . .
C17 C 0.72713(8) 0.15069(10) 0.76819(10) 0.0218(3) Uani 1 1 d . . . . .
C18 C 0.79518(9) 0.12100(11) 0.85302(11) 0.0270(3) Uani 1 1 d . . . . .
H18A H 0.837847 0.099775 0.838088 0.041 Uiso 1 1 calc R U . . .
H18B H 0.779774 0.067757 0.881797 0.041 Uiso 1 1 calc R U . . .
H18C H 0.812433 0.176041 0.894673 0.041 Uiso 1 1 calc R U . . .
C22 C 0.74159(8) 0.45147(10) 0.72007(9) 0.0184(3) Uani 1 1 d . . . . .
H22A H 0.697441 0.421875 0.728544 0.022 Uiso 1 1 calc R U . . .
H22B H 0.725751 0.517331 0.695416 0.022 Uiso 1 1 calc R U . . .
C23 C 0.81020(8) 0.45843(10) 0.80989(9) 0.0173(3) Uani 1 1 d . . . . .
C24 C 0.81923(8) 0.53872(10) 0.86466(10) 0.0205(3) Uani 1 1 d . . . . .
H24 H 0.787678 0.594407 0.841761 0.025 Uiso 1 1 calc R U . . .
C25 C 0.87482(8) 0.53627(10) 0.95291(10) 0.0217(3) Uani 1 1 d . . . . .
H25 H 0.881893 0.589882 0.992083 0.026 Uiso 1 1 calc R U . . .
C26 C 0.92004(8) 0.45401(10) 0.98310(9) 0.0208(3) Uani 1 1 d . . . . .
H26 H 0.956199 0.448919 1.044641 0.025 Uiso 1 1 calc R U . . .
C27 C 0.91245(8) 0.37887(10) 0.92323(9) 0.0182(3) Uani 1 1 d . . . . .
C28 C 0.96680(9) 0.29464(11) 0.95296(10) 0.0240(3) Uani 1 1 d . . . . .
H28A H 1.001713 0.296529 0.922309 0.036 Uiso 1 1 calc R U . . .
H28B H 0.936780 0.234413 0.937476 0.036 Uiso 1 1 calc R U . . .
H28C H 0.997558 0.297724 1.018573 0.036 Uiso 1 1 calc R U . . .
C101 C 0.71440(8) 0.06852(10) 0.48570(9) 0.0192(3) Uani 1 1 d . . . . .
C102 C 0.67787(9) -0.00094(11) 0.51505(10) 0.0256(3) Uani 1 1 d . . . . .
H102 H 0.707654 -0.047628 0.558590 0.031 Uiso 1 1 calc R U . . .
C103 C 0.59704(9) -0.00195(11) 0.48029(11) 0.0292(3) Uani 1 1 d . . . . .
H103 H 0.571561 -0.049613 0.500206 0.035 Uiso 1 1 calc R U . . .
C104 C 0.55360(9) 0.06581(11) 0.41706(11) 0.0288(3) Uani 1 1 d . . . . .
H104 H 0.498396 0.064601 0.393187 0.035 Uiso 1 1 calc R U . . .
C105 C 0.59082(9) 0.13527(12) 0.38876(11) 0.0317(4) Uani 1 1 d . . . . .
H105 H 0.561019 0.182295 0.345632 0.038 Uiso 1 1 calc R U . . .
C106 C 0.67154(9) 0.13708(12) 0.42276(10) 0.0276(3) Uani 1 1 d . . . . .
H106 H 0.696978 0.184917 0.402963 0.033 Uiso 1 1 calc R U . . .
C107 C 0.86465(8) 0.16067(10) 0.40161(9) 0.0185(3) Uani 1 1 d . . . . .
C108 C 0.81545(9) 0.18099(11) 0.31292(10) 0.0242(3) Uani 1 1 d . . . . .
H108 H 0.772346 0.223084 0.299474 0.029 Uiso 1 1 calc R U . . .
C109 C 0.82952(10) 0.13931(11) 0.24346(10) 0.0296(3) Uani 1 1 d . . . . .
H109 H 0.795587 0.152562 0.182255 0.035 Uiso 1 1 calc R U . . .
C110 C 0.89262(10) 0.07865(11) 0.26289(11) 0.0294(3) Uani 1 1 d . . . . .
H110 H 0.901813 0.049804 0.215249 0.035 Uiso 1 1 calc R U . . .
C111 C 0.94221(9) 0.06028(11) 0.35201(11) 0.0268(3) Uani 1 1 d . . . . .
H111 H 0.986058 0.019519 0.365356 0.032 Uiso 1 1 calc R U . . .
C112 C 0.92868(8) 0.10083(10) 0.42255(10) 0.0225(3) Uani 1 1 d . . . . .
H112 H 0.962656 0.087746 0.483778 0.027 Uiso 1 1 calc R U . . .
C201 C 0.45687(8) 0.43830(10) 0.29685(9) 0.0187(3) Uani 1 1 d . . . . .
C202 C 0.45438(8) 0.45607(10) 0.38033(9) 0.0203(3) Uani 1 1 d . . . . .
H202 H 0.478620 0.512842 0.412709 0.024 Uiso 1 1 calc R U . . .
C203 C 0.41773(8) 0.39379(11) 0.41808(9) 0.0236(3) Uani 1 1 d . . . . .
H203 H 0.416603 0.409218 0.474436 0.028 Uiso 1 1 calc R U . . .
C204 C 0.38306(9) 0.30956(11) 0.37324(10) 0.0246(3) Uani 1 1 d . . . . .
H204 H 0.359062 0.266119 0.399045 0.030 Uiso 1 1 calc R U . . .
C205 C 0.38392(9) 0.28963(11) 0.29002(10) 0.0248(3) Uani 1 1 d . . . . .
H205 H 0.360477 0.232102 0.258528 0.030 Uiso 1 1 calc R U . . .
C206 C 0.41897(8) 0.35362(11) 0.25274(10) 0.0224(3) Uani 1 1 d . . . . .
H206 H 0.417231 0.339475 0.194771 0.027 Uiso 1 1 calc R U . . .
C207 C 0.43386(8) 0.57956(10) 0.17501(9) 0.0177(3) Uani 1 1 d . . . . .
C208 C 0.35383(8) 0.56062(10) 0.13667(9) 0.0187(3) Uani 1 1 d . . . . .
H208 H 0.336326 0.500237 0.148949 0.022 Uiso 1 1 calc R U . . .
C209 C 0.29871(8) 0.62645(11) 0.08128(9) 0.0210(3) Uani 1 1 d . . . . .
H209 H 0.244958 0.610595 0.057409 0.025 Uiso 1 1 calc R U . . .
C210 C 0.32179(9) 0.71466(10) 0.06088(9) 0.0222(3) Uani 1 1 d . . . . .
H210 H 0.284448 0.760394 0.024246 0.027 Uiso 1 1 calc R U . . .
C211 C 0.40094(9) 0.73486(11) 0.09525(10) 0.0235(3) Uani 1 1 d . . . . .
H211 H 0.418110 0.794537 0.081097 0.028 Uiso 1 1 calc R U . . .
C212 C 0.45498(8) 0.66842(11) 0.15005(9) 0.0219(3) Uani 1 1 d . . . . .
H212 H 0.508706 0.683721 0.171691 0.026 Uiso 1 1 calc R U . . .
B1 B 0.500000 0.50873(16) 0.250000 0.0184(4) Uani 1 2 d S T P . .

loop_
_atom_site_aniso_label
_atom_site_aniso_U_11
_atom_site_aniso_U_22
_atom_site_aniso_U_33
_atom_site_aniso_U_23
_atom_site_aniso_U_13
_atom_site_aniso_U_12
Ni1 0.01382(12) 0.01593(12) 0.01598(12) -0.00049(8) 0.00695(9) 0.00127(8)
P1 0.01417(16) 0.01789(17) 0.01688(17) -0.00359(12) 0.00613(13) 0.00001(12)
O1 0.0165(5) 0.0151(4) 0.0217(5) 0.0008(4) 0.0094(4) 0.0008(4)
O61 0.0166(5) 0.0243(5) 0.0191(5) -0.0053(4) 0.0069(4) 0.0014(4)
O62 0.0164(5) 0.0237(5) 0.0193(5) -0.0041(4) 0.0063(4) 0.0015(4)
O63 0.0169(5) 0.0188(5) 0.0223(5) -0.0025(4) 0.0065(4) -0.0011(4)
O64 0.0194(5) 0.0181(5) 0.0208(5) -0.0024(4) 0.0100(4) 0.0007(4)
O65 0.0171(5) 0.0186(5) 0.0186(5) -0.0006(4) 0.0066(4) 0.0025(4)
N1 0.0158(5) 0.0190(6) 0.0174(5) 0.0007(4) 0.0086(5) 0.0020(4)
N2 0.0165(6) 0.0180(6) 0.0218(6) -0.0025(4) 0.0100(5) 0.0011(4)
N3 0.0168(5) 0.0171(5) 0.0180(5) 0.0000(4) 0.0096(5) -0.0009(4)
C1 0.0221(7) 0.0167(6) 0.0170(6) 0.0007(5) 0.0125(6) 0.0009(5)
C2 0.0217(7) 0.0220(7) 0.0181(6) 0.0035(5) 0.0118(6) 0.0023(5)
C3 0.0264(7) 0.0218(7) 0.0251(7) 0.0060(6) 0.0129(6) 0.0069(6)
C4 0.0322(8) 0.0163(7) 0.0324(8) 0.0029(6) 0.0163(7) 0.0034(6)
C5 0.0276(11) 0.0186(10) 0.0234(10) 0.000 0.0139(9) 0.000
C6 0.0219(10) 0.0183(9) 0.0169(9) 0.000 0.0118(8) 0.000
C11 0.0203(7) 0.0243(7) 0.0171(6) 0.0061(5) 0.0093(6) 0.0038(6)
C12 0.0150(6) 0.0244(7) 0.0184(6) -0.0009(5) 0.0061(5) 0.0032(5)
C13 0.0170(6) 0.0202(7) 0.0224(7) -0.0050(5) 0.0098(6) 0.0027(5)
C14 0.0174(7) 0.0271(8) 0.0284(8) -0.0064(6) 0.0079(6) 0.0004(6)
C15 0.0201(7) 0.0258(8) 0.0443(9) -0.0064(7) 0.0134(7) -0.0054(6)
C16 0.0254(8) 0.0202(7) 0.0403(9) 0.0008(6) 0.0172(7) -0.0014(6)
C17 0.0216(7) 0.0191(7) 0.0293(8) -0.0013(6) 0.0152(6) 0.0016(5)
C18 0.0241(7) 0.0273(8) 0.0333(8) 0.0087(6) 0.0155(7) 0.0016(6)
C22 0.0198(7) 0.0180(6) 0.0201(7) 0.0016(5) 0.0110(6) 0.0041(5)
C23 0.0176(6) 0.0182(6) 0.0209(7) 0.0016(5) 0.0128(6) -0.0006(5)
C24 0.0212(7) 0.0177(7) 0.0281(7) -0.0013(5) 0.0159(6) -0.0013(5)
C25 0.0220(7) 0.0220(7) 0.0273(7) -0.0087(6) 0.0162(6) -0.0073(6)
C26 0.0175(7) 0.0275(7) 0.0194(7) -0.0036(5) 0.0098(5) -0.0052(5)
C27 0.0163(6) 0.0218(7) 0.0184(6) -0.0006(5) 0.0092(5) -0.0026(5)
C28 0.0219(7) 0.0255(8) 0.0204(7) -0.0022(6) 0.0047(6) 0.0026(6)
C101 0.0183(7) 0.0200(7) 0.0188(6) -0.0053(5) 0.0073(5) -0.0033(5)
C102 0.0278(8) 0.0202(7) 0.0294(8) 0.0018(6) 0.0127(6) -0.0007(6)
C103 0.0278(8) 0.0251(8) 0.0389(9) -0.0014(6) 0.0182(7) -0.0077(6)
C104 0.0190(7) 0.0301(8) 0.0353(8) -0.0049(6) 0.0094(6) -0.0054(6)
C105 0.0217(8) 0.0344(9) 0.0312(8) 0.0071(7) 0.0036(6) -0.0024(6)
C106 0.0217(7) 0.0314(8) 0.0269(8) 0.0060(6) 0.0073(6) -0.0064(6)
C107 0.0208(7) 0.0162(6) 0.0220(7) -0.0045(5) 0.0122(6) -0.0049(5)
C108 0.0243(7) 0.0239(7) 0.0246(7) -0.0010(6) 0.0104(6) -0.0029(6)
C109 0.0393(9) 0.0286(8) 0.0214(7) -0.0026(6) 0.0133(7) -0.0075(7)
C110 0.0458(10) 0.0221(7) 0.0303(8) -0.0068(6) 0.0257(7) -0.0077(7)
C111 0.0346(8) 0.0184(7) 0.0367(8) -0.0024(6) 0.0239(7) -0.0007(6)
C112 0.0238(7) 0.0204(7) 0.0258(7) -0.0017(6) 0.0129(6) -0.0005(6)
C201 0.0143(6) 0.0215(7) 0.0188(6) 0.0016(5) 0.0056(5) 0.0023(5)
C202 0.0178(7) 0.0226(7) 0.0197(7) -0.0011(5) 0.0069(5) -0.0017(5)
C203 0.0220(7) 0.0306(8) 0.0182(7) 0.0004(6) 0.0085(6) -0.0022(6)
C204 0.0218(7) 0.0274(8) 0.0242(7) 0.0038(6) 0.0093(6) -0.0046(6)
C205 0.0230(7) 0.0237(7) 0.0261(7) -0.0033(6) 0.0087(6) -0.0051(6)
C206 0.0223(7) 0.0258(7) 0.0201(7) -0.0022(6) 0.0099(6) -0.0022(6)
C207 0.0183(7) 0.0218(7) 0.0153(6) -0.0030(5) 0.0093(5) 0.0006(5)
C208 0.0203(7) 0.0214(7) 0.0166(6) -0.0017(5) 0.0099(5) -0.0016(5)
C209 0.0170(7) 0.0290(7) 0.0182(6) -0.0024(6) 0.0085(5) 0.0007(6)
C210 0.0241(7) 0.0241(7) 0.0183(7) 0.0001(5) 0.0087(6) 0.0061(6)
C211 0.0270(8) 0.0200(7) 0.0230(7) 0.0003(6) 0.0098(6) -0.0011(6)
C212 0.0191(7) 0.0255(7) 0.0204(7) -0.0002(6) 0.0076(6) -0.0027(6)
B1 0.0169(10) 0.0206(11) 0.0183(10) 0.000 0.0079(9) 0.000

loop_
_atom_type_symbol
_atom_type_description
_atom_type_scat_dispersion_real
_atom_type_scat_dispersion_imag
_atom_type_scat_source
C C 0.0181 0.0091 'International Tables Vol C Tables 4.2.6.8 and 6.1.1.4'
H H 0.0000 0.0000 'International Tables Vol C Tables 4.2.6.8 and 6.1.1.4'
B B 0.0090 0.0039 'International Tables Vol C Tables 4.2.6.8 and 6.1.1.4'
N N 0.0311 0.0180 'International Tables Vol C Tables 4.2.6.8 and 6.1.1.4'
Ni Ni -3.0029 0.5091 'International Tables Vol C Tables 4.2.6.8 and 6.1.1.4'
O O 0.0492 0.0322 'International Tables Vol C Tables 4.2.6.8 and 6.1.1.4'
P P 0.2955 0.4335 'International Tables Vol C Tables 4.2.6.8 and 6.1.1.4'

loop_
_exptl_crystal_face_index_h
_exptl_crystal_face_index_k
_exptl_crystal_face_index_l
_exptl_crystal_face_perp_dist
-1.00 1.00 1.00 0.0530
1.00 -1.00 -1.00 0.0080
0.00 -1.00 1.00 0.0240
0.00 1.00 -1.00 0.0380
-1.00 -1.00 0.00 0.0980
1.00 1.00 0.00 0.1580
-1.00 0.00 0.00 0.0960

loop_
_geom_angle_atom_site_label_1
_geom_angle_atom_site_label_2
_geom_angle_atom_site_label_3
_geom_angle
_geom_angle_site_symmetry_1
_geom_angle_site_symmetry_3
_geom_angle_publ_flag
O1 Ni1 Ni1 32.52(3) . 2_756 ?
O1 Ni1 O61 86.65(4) . . ?
O1 Ni1 N2 170.21(4) . . ?
O1 Ni1 N3 89.69(4) . . ?
O61 Ni1 Ni1 87.15(3) . 2_756 ?
O61 Ni1 N2 86.42(4) . . ?
O61 Ni1 N3 167.98(4) . . ?
O65 Ni1 Ni1 53.82(3) . 2_756 ?
O65 Ni1 O1 86.22(4) . . ?
O65 Ni1 O61 85.29(4) . . ?
O65 Ni1 N2 100.10(4) . . ?
O65 Ni1 N3 105.91(4) . . ?
N1 Ni1 Ni1 125.65(3) . 2_756 ?
N1 Ni1 O1 93.24(4) . . ?
N1 Ni1 O61 86.09(4) . . ?
N1 Ni1 O65 171.38(4) . . ?
N1 Ni1 N2 79.39(4) . . ?
N1 Ni1 N3 82.68(4) . . ?
N2 Ni1 Ni1 153.59(3) . 2_756 ?
N2 Ni1 N3 95.69(4) . . ?
N3 Ni1 Ni1 95.89(3) . 2_756 ?
O61 P1 O62 118.49(6) . . ?
O61 P1 O63 110.07(5) . . ?
O61 P1 O64 105.39(5) . . ?
O62 P1 O63 106.15(5) . . ?
O62 P1 O64 111.89(5) . . ?
O64 P1 O63 103.97(5) . . ?
Ni1 O1 H1 125.8(12) . . ?
C1 O1 Ni1 118.94(8) . . ?
C1 O1 H1 100.5(17) . . ?
P1 O61 Ni1 137.20(6) . . ?
C101 O63 P1 122.88(9) . . ?
C107 O64 P1 124.48(8) . . ?
Ni1 O65 H65A 132.5(14) . . ?
Ni1 O65 H65B 107.2(15) . . ?
H65A O65 H65B 103.2(19) . . ?
C11 N1 Ni1 111.42(8) . . ?
C12 N1 Ni1 105.87(8) . . ?
C12 N1 C11 110.20(10) . . ?
C12 N1 C22 109.81(10) . . ?
C22 N1 Ni1 108.68(8) . . ?
C22 N1 C11 110.74(10) . . ?
C13 N2 Ni1 109.86(9) . . ?
C17 N2 Ni1 131.06(10) . . ?
C17 N2 C13 118.73(12) . . ?
C23 N3 Ni1 110.45(9) . . ?
C23 N3 C27 117.97(11) . . ?
C27 N3 Ni1 130.88(9) . . ?
O1 C1 C2 120.90(12) . . ?
O1 C1 C6 118.03(12) . . ?
C2 C1 C6 121.08(13) . . ?
C1 C2 C3 118.26(13) . . ?
C1 C2 C11 120.81(12) . . ?
C3 C2 C11 120.86(13) . . ?
C2 C3 H3 118.9 . . ?
C4 C3 C2 122.12(13) . . ?
C4 C3 H3 118.9 . . ?
C3 C4 H4 119.7 . . ?
C3 C4 C5 120.64(14) . . ?
C5 C4 H4 119.7 . . ?
C4 C5 C4 123.16(19) . 2_756 ?
C4 C5 C6 118.42(9) 2_756 . ?
C4 C5 C6 118.42(9) . . ?
C1 C6 C1 121.10(17) . 2_756 ?
C5 C6 C1 119.45(9) . 2_756 ?
C5 C6 C1 119.45(9) . . ?
N1 C11 C2 113.10(11) . . ?
N1 C11 H11A 109.0 . . ?
N1 C11 H11B 109.0 . . ?
C2 C11 H11A 109.0 . . ?
C2 C11 H11B 109.0 . . ?
H11A C11 H11B 107.8 . . ?
N1 C12 H12A 109.7 . . ?
N1 C12 H12B 109.7 . . ?
N1 C12 C13 109.96(11) . . ?
H12A C12 H12B 108.2 . . ?
C13 C12 H12A 109.7 . . ?
C13 C12 H12B 109.7 . . ?
N2 C13 C12 116.96(12) . . ?
N2 C13 C14 122.35(13) . . ?
C14 C13 C12 120.68(13) . . ?
C13 C14 H14 120.6 . . ?
C15 C14 C13 118.76(14) . . ?
C15 C14 H14 120.6 . . ?
C14 C15 H15 120.4 . . ?
C16 C15 C14 119.25(14) . . ?
C16 C15 H15 120.4 . . ?
C15 C16 H16 120.2 . . ?
C15 C16 C17 119.69(14) . . ?
C17 C16 H16 120.2 . . ?
N2 C17 C16 121.15(14) . . ?
N2 C17 C18 118.17(12) . . ?
C16 C17 C18 120.64(13) . . ?
C17 C18 H18A 109.5 . . ?
C17 C18 H18B 109.5 . . ?
C17 C18 H18C 109.5 . . ?
H18A C18 H18B 109.5 . . ?
H18A C18 H18C 109.5 . . ?
H18B C18 H18C 109.5 . . ?
N1 C22 H22A 109.2 . . ?
N1 C22 H22B 109.2 . . ?
N1 C22 C23 112.24(11) . . ?
H22A C22 H22B 107.9 . . ?
C23 C22 H22A 109.2 . . ?
C23 C22 H22B 109.2 . . ?
N3 C23 C22 116.85(12) . . ?
N3 C23 C24 122.83(13) . . ?
C24 C23 C22 120.08(12) . . ?
C23 C24 H24 120.5 . . ?
C25 C24 C23 118.91(13) . . ?
C25 C24 H24 120.5 . . ?
C24 C25 H25 120.7 . . ?
C24 C25 C26 118.56(13) . . ?
C26 C25 H25 120.7 . . ?
C25 C26 H26 120.0 . . ?
C25 C26 C27 119.90(13) . . ?
C27 C26 H26 120.0 . . ?
N3 C27 C26 121.47(13) . . ?
N3 C27 C28 118.46(12) . . ?
C26 C27 C28 120.05(13) . . ?
C27 C28 H28A 109.5 . . ?
C27 C28 H28B 109.5 . . ?
C27 C28 H28C 109.5 . . ?
H28A C28 H28B 109.5 . . ?
H28A C28 H28C 109.5 . . ?
H28B C28 H28C 109.5 . . ?
C102 C101 O63 116.78(13) . . ?
C102 C101 C106 120.70(13) . . ?
C106 C101 O63 122.49(12) . . ?
C101 C102 H102 120.3 . . ?
C101 C102 C103 119.38(14) . . ?
C103 C102 H102 120.3 . . ?
C102 C103 H103 119.8 . . ?
C104 C103 C102 120.46(14) . . ?
C104 C103 H103 119.8 . . ?
C103 C104 H104 120.2 . . ?
C105 C104 C103 119.60(14) . . ?
C105 C104 H104 120.2 . . ?
C104 C105 H105 119.7 . . ?
C104 C105 C106 120.59(15) . . ?
C106 C105 H105 119.7 . . ?
C101 C106 C105 119.27(14) . . ?
C101 C106 H106 120.4 . . ?
C105 C106 H106 120.4 . . ?
C108 C107 O64 116.26(12) . . ?
C108 C107 C112 121.11(13) . . ?
C112 C107 O64 122.55(12) . . ?
C107 C108 H108 120.3 . . ?
C107 C108 C109 119.39(14) . . ?
C109 C108 H108 120.3 . . ?
C108 C109 H109 119.8 . . ?
C110 C109 C108 120.40(15) . . ?
C110 C109 H109 119.8 . . ?
C109 C110 H110 120.2 . . ?
C111 C110 C109 119.59(14) . . ?
C111 C110 H110 120.2 . . ?
C110 C111 H111 119.6 . . ?
C110 C111 C112 120.80(15) . . ?
C112 C111 H111 119.6 . . ?
C107 C112 C111 118.68(14) . . ?
C107 C112 H112 120.7 . . ?
C111 C112 H112 120.7 . . ?
C202 C201 C206 115.17(12) . . ?
C202 C201 B1 124.65(12) . . ?
C206 C201 B1 120.18(12) . . ?
C201 C202 H202 118.6 . . ?
C203 C202 C201 122.79(13) . . ?
C203 C202 H202 118.6 . . ?
C202 C203 H203 120.0 . . ?
C204 C203 C202 119.95(13) . . ?
C204 C203 H203 120.0 . . ?
C203 C204 H204 120.5 . . ?
C203 C204 C205 118.98(13) . . ?
C205 C204 H204 120.5 . . ?
C204 C205 H205 119.9 . . ?
C206 C205 C204 120.12(13) . . ?
C206 C205 H205 119.9 . . ?
C201 C206 H206 118.5 . . ?
C205 C206 C201 122.95(13) . . ?
C205 C206 H206 118.5 . . ?
C208 C207 C212 114.87(12) . . ?
C208 C207 B1 124.14(12) . . ?
C212 C207 B1 120.85(12) . . ?
C207 C208 H208 118.6 . . ?
C209 C208 C207 122.90(13) . . ?
C209 C208 H208 118.6 . . ?
C208 C209 H209 119.8 . . ?
C210 C209 C208 120.39(13) . . ?
C210 C209 H209 119.8 . . ?
C209 C210 H210 120.8 . . ?
C209 C210 C211 118.43(13) . . ?
C211 C210 H210 120.8 . . ?
C210 C211 H211 119.8 . . ?
C212 C211 C210 120.40(14) . . ?
C212 C211 H211 119.8 . . ?
C207 C212 H212 118.5 . . ?
C211 C212 C207 122.95(13) . . ?
C211 C212 H212 118.5 . . ?
C201 B1 C201 107.51(16) . 2_655 ?
C201 B1 C207 108.86(6) . . ?
C201 B1 C207 112.16(6) 2_655 . ?
C201 B1 C207 112.16(6) . 2_655 ?
C201 B1 C207 108.86(6) 2_655 2_655 ?
C207 B1 C207 107.37(16) 2_655 . ?

loop_
_geom_bond_atom_site_label_1
_geom_bond_atom_site_label_2
_geom_bond_distance
_geom_bond_site_symmetry_2
_geom_bond_publ_flag
Ni1 Ni1 5.7294(5) 2_756 ?
Ni1 O1 2.0914(9) . ?
Ni1 O61 2.0956(9) . ?
Ni1 O65 2.0870(10) . ?
Ni1 N1 2.0638(11) . ?
Ni1 N2 2.1276(12) . ?
Ni1 N3 2.1374(11) . ?
P1 O61 1.4820(10) . ?
P1 O62 1.4868(10) . ?
P1 O63 1.6082(10) . ?
P1 O64 1.6070(10) . ?
O1 H1 1.224(6) . ?
O1 C1 1.3572(16) . ?
O63 C101 1.3948(17) . ?
O64 C107 1.4020(16) . ?
O65 H65A 0.87(2) . ?
O65 H65B 0.86(2) . ?
N1 C11 1.4897(17) . ?
N1 C12 1.4806(17) . ?
N1 C22 1.4812(17) . ?
N2 C13 1.3533(18) . ?
N2 C17 1.3494(18) . ?
N3 C23 1.3483(18) . ?
N3 C27 1.3557(18) . ?
C1 C2 1.3856(19) . ?
C1 C6 1.4258(17) . ?
C2 C3 1.416(2) . ?
C2 C11 1.504(2) . ?
C3 H3 0.9500 . ?
C3 C4 1.365(2) . ?
C4 H4 0.9500 . ?
C4 C5 1.4182(18) . ?
C5 C6 1.422(3) . ?
C11 H11A 0.9900 . ?
C11 H11B 0.9900 . ?
C12 H12A 0.9900 . ?
C12 H12B 0.9900 . ?
C12 C13 1.507(2) . ?
C13 C14 1.382(2) . ?
C14 H14 0.9500 . ?
C14 C15 1.380(2) . ?
C15 H15 0.9500 . ?
C15 C16 1.379(2) . ?
C16 H16 0.9500 . ?
C16 C17 1.389(2) . ?
C17 C18 1.498(2) . ?
C18 H18A 0.9800 . ?
C18 H18B 0.9800 . ?
C18 H18C 0.9800 . ?
C22 H22A 0.9900 . ?
C22 H22B 0.9900 . ?
C22 C23 1.4977(19) . ?
C23 C24 1.3889(19) . ?
C24 H24 0.9500 . ?
C24 C25 1.380(2) . ?
C25 H25 0.9500 . ?
C25 C26 1.384(2) . ?
C26 H26 0.9500 . ?
C26 C27 1.390(2) . ?
C27 C28 1.4943(19) . ?
C28 H28A 0.9800 . ?
C28 H28B 0.9800 . ?
C28 H28C 0.9800 . ?
C101 C102 1.380(2) . ?
C101 C106 1.382(2) . ?
C102 H102 0.9500 . ?
C102 C103 1.391(2) . ?
C103 H103 0.9500 . ?
C103 C104 1.380(2) . ?
C104 H104 0.9500 . ?
C104 C105 1.379(2) . ?
C105 H105 0.9500 . ?
C105 C106 1.390(2) . ?
C106 H106 0.9500 . ?
C107 C108 1.380(2) . ?
C107 C112 1.387(2) . ?
C108 H108 0.9500 . ?
C108 C109 1.390(2) . ?
C109 H109 0.9500 . ?
C109 C110 1.383(2) . ?
C110 H110 0.9500 . ?
C110 C111 1.382(2) . ?
C111 H111 0.9500 . ?
C111 C112 1.394(2) . ?
C112 H112 0.9500 . ?
C201 C202 1.3999(19) . ?
C201 C206 1.404(2) . ?
C201 B1 1.6478(18) . ?
C202 H202 0.9500 . ?
C202 C203 1.399(2) . ?
C203 H203 0.9500 . ?
C203 C204 1.386(2) . ?
C204 H204 0.9500 . ?
C204 C205 1.388(2) . ?
C205 H205 0.9500 . ?
C205 C206 1.388(2) . ?
C206 H206 0.9500 . ?
C207 C208 1.4000(19) . ?
C207 C212 1.404(2) . ?
C207 B1 1.6546(18) . ?
C208 H208 0.9500 . ?
C208 C209 1.394(2) . ?
C209 H209 0.9500 . ?
C209 C210 1.382(2) . ?
C210 H210 0.9500 . ?
C210 C211 1.390(2) . ?
C211 H211 0.9500 . ?
C211 C212 1.386(2) . ?
C212 H212 0.9500 . ?

loop_
_geom_torsion_atom_site_label_1
_geom_torsion_atom_site_label_2
_geom_torsion_atom_site_label_3
_geom_torsion_atom_site_label_4
_geom_torsion
_geom_torsion_site_symmetry_1
_geom_torsion_site_symmetry_2
_geom_torsion_site_symmetry_3
_geom_torsion_site_symmetry_4
_geom_torsion_publ_flag
Ni1 O1 C1 C2 -41.51(15) . . . . ?
Ni1 O1 C1 C6 138.06(8) . . . . ?
Ni1 N1 C11 C2 -60.24(13) . . . . ?
Ni1 N1 C12 C13 41.95(11) . . . . ?
Ni1 N1 C22 C23 30.24(13) . . . . ?
Ni1 N2 C13 C12 -9.63(14) . . . . ?
Ni1 N2 C13 C14 171.15(11) . . . . ?
Ni1 N2 C17 C16 -169.91(10) . . . . ?
Ni1 N2 C17 C18 12.39(19) . . . . ?
Ni1 N3 C23 C22 18.81(13) . . . . ?
Ni1 N3 C23 C24 -166.78(10) . . . . ?
Ni1 N3 C27 C26 169.93(10) . . . . ?
Ni1 N3 C27 C28 -8.67(18) . . . . ?
P1 O63 C101 C102 -133.97(11) . . . . ?
P1 O63 C101 C106 48.12(17) . . . . ?
P1 O64 C107 C108 136.72(11) . . . . ?
P1 O64 C107 C112 -46.62(17) . . . . ?
O1 C1 C2 C3 177.45(12) . . . . ?
O1 C1 C2 C11 -5.60(19) . . . . ?
O1 C1 C6 C1 2.06(7) . . . 2_756 ?
O1 C1 C6 C5 -177.94(7) . . . . ?
O61 P1 O63 C101 31.23(11) . . . . ?
O61 P1 O64 C107 -168.45(10) . . . . ?
O62 P1 O61 Ni1 -3.82(12) . . . . ?
O62 P1 O63 C101 160.62(10) . . . . ?
O62 P1 O64 C107 61.48(11) . . . . ?
O63 P1 O61 Ni1 118.54(8) . . . . ?
O63 P1 O64 C107 -52.65(11) . . . . ?
O63 C101 C102 C103 -177.57(13) . . . . ?
O63 C101 C106 C105 177.56(14) . . . . ?
O64 P1 O61 Ni1 -129.93(8) . . . . ?
O64 P1 O63 C101 -81.22(10) . . . . ?
O64 C107 C108 C109 177.94(12) . . . . ?
O64 C107 C112 C111 -177.23(12) . . . . ?
N1 C12 C13 N2 -21.73(16) . . . . ?
N1 C12 C13 C14 157.51(12) . . . . ?
N1 C22 C23 N3 -33.91(16) . . . . ?
N1 C22 C23 C24 151.52(12) . . . . ?
N2 C13 C14 C15 1.0(2) . . . . ?
N3 C23 C24 C25 -5.3(2) . . . . ?
C1 C2 C3 C4 1.3(2) . . . . ?
C1 C2 C11 N1 64.32(16) . . . . ?
C2 C1 C6 C1 -178.37(13) . . . 2_756 ?
C2 C1 C6 C5 1.63(13) . . . . ?
C2 C3 C4 C5 -0.1(2) . . . . ?
C3 C2 C11 N1 -118.81(14) . . . . ?
C3 C4 C5 C4 179.56(16) . . . 2_756 ?
C3 C4 C5 C6 -0.44(16) . . . . ?
C4 C5 C6 C1 -0.32(9) . . . . ?
C4 C5 C6 C1 179.68(9) 2_756 . . . ?
C4 C5 C6 C1 179.68(9) . . . 2_756 ?
C4 C5 C6 C1 -0.32(9) 2_756 . . 2_756 ?
C6 C1 C2 C3 -2.11(18) . . . . ?
C6 C1 C2 C11 174.83(10) . . . . ?
C11 N1 C12 C13 162.55(11) . . . . ?
C11 N1 C22 C23 -92.46(13) . . . . ?
C11 C2 C3 C4 -175.60(13) . . . . ?
C12 N1 C11 C2 -177.45(11) . . . . ?
C12 N1 C22 C23 145.62(11) . . . . ?
C12 C13 C14 C15 -178.22(13) . . . . ?
C13 N2 C17 C16 2.6(2) . . . . ?
C13 N2 C17 C18 -175.14(12) . . . . ?
C13 C14 C15 C16 1.1(2) . . . . ?
C14 C15 C16 C17 -1.4(2) . . . . ?
C15 C16 C17 N2 -0.5(2) . . . . ?
C15 C16 C17 C18 177.13(14) . . . . ?
C17 N2 C13 C12 176.41(12) . . . . ?
C17 N2 C13 C14 -2.82(19) . . . . ?
C22 N1 C11 C2 60.86(14) . . . . ?
C22 N1 C12 C13 -75.20(13) . . . . ?
C22 C23 C24 C25 168.92(12) . . . . ?
C23 N3 C27 C26 0.58(18) . . . . ?
C23 N3 C27 C28 -178.03(12) . . . . ?
C23 C24 C25 C26 0.68(19) . . . . ?
C24 C25 C26 C27 4.3(2) . . . . ?
C25 C26 C27 N3 -5.0(2) . . . . ?
C25 C26 C27 C28 173.55(13) . . . . ?
C27 N3 C23 C22 -169.77(11) . . . . ?
C27 N3 C23 C24 4.64(18) . . . . ?
C101 C102 C103 C104 0.0(2) . . . . ?
C102 C101 C106 C105 -0.3(2) . . . . ?
C102 C103 C104 C105 -0.4(2) . . . . ?
C103 C104 C105 C106 0.5(3) . . . . ?
C104 C105 C106 C101 -0.2(3) . . . . ?
C106 C101 C102 C103 0.4(2) . . . . ?
C107 C108 C109 C110 -0.6(2) . . . . ?
C108 C107 C112 C111 -0.7(2) . . . . ?
C108 C109 C110 C111 -0.6(2) . . . . ?
C109 C110 C111 C112 1.1(2) . . . . ?
C110 C111 C112 C107 -0.4(2) . . . . ?
C112 C107 C108 C109 1.2(2) . . . . ?
C201 C202 C203 C204 1.1(2) . . . . ?
C202 C201 C206 C205 -2.4(2) . . . . ?
C202 C201 B1 C201 140.49(14) . . . 2_655 ?
C202 C201 B1 C207 20.86(18) . . . 2_655 ?
C202 C201 B1 C207 -97.81(14) . . . . ?
C202 C203 C204 C205 -1.4(2) . . . . ?
C203 C204 C205 C206 -0.1(2) . . . . ?
C204 C205 C206 C201 2.1(2) . . . . ?
C206 C201 C202 C203 0.7(2) . . . . ?
C206 C201 B1 C201 -39.61(10) . . . 2_655 ?
C206 C201 B1 C207 82.10(16) . . . . ?
C206 C201 B1 C207 -159.23(13) . . . 2_655 ?
C207 C208 C209 C210 0.8(2) . . . . ?
C208 C207 C212 C211 3.0(2) . . . . ?
C208 C207 B1 C201 -19.54(17) . . . . ?
C208 C207 B1 C201 99.29(13) . . . 2_655 ?
C208 C207 B1 C207 -141.17(14) . . . 2_655 ?
C208 C209 C210 C211 1.4(2) . . . . ?
C209 C210 C211 C212 -1.2(2) . . . . ?
C210 C211 C212 C207 -1.1(2) . . . . ?
C212 C207 C208 C209 -2.85(19) . . . . ?
C212 C207 B1 C201 155.87(12) . . . . ?
C212 C207 B1 C201 -85.30(16) . . . 2_655 ?
C212 C207 B1 C207 34.24(9) . . . 2_655 ?
B1 C201 C202 C203 -179.36(12) . . . . ?
B1 C201 C206 C205 177.72(13) . . . . ?
B1 C207 C208 C209 172.80(12) . . . . ?
B1 C207 C212 C211 -172.79(12) . . . . ?
